data_4037985
loop_
_publ_author_name
'Huang, Fei'
'Wu, Ping'
'Yu, Zhengkun'

_publ_section_title
;
 Copper(II)-Mediated Intramolecular Cyclopropanation of Ketene N,X-Acetals
 (X = S, O, N) under Mild Conditions.
;
_journal_name_full 'The Journal of organic chemistry'
_journal_paper_doi 10.1021/acs.joc.0c00093
_journal_year 2020
_chemical_formula_sum 'C13 H13 N O S'
_chemical_formula_weight 231.30
_space_group_crystal_system monoclinic
_space_group_IT_number 14
_space_group_name_Hall '-P 2yn'
_space_group_name_H-M_alt 'P 1 21/n 1'
_atom_sites_solution_hydrogens geom
_audit_creation_method SHELXL-2013
_cell_angle_alpha 90
_cell_angle_beta 101.345(4)
_cell_angle_gamma 90
_cell_formula_units_Z 8
_cell_length_a 9.6805(18)
_cell_length_b 23.196(4)
_cell_length_c 10.671(2)
_cell_measurement_reflns_used 3778
_cell_measurement_temperature 293(2)
_cell_measurement_theta_max 51.236
_cell_measurement_theta_min 4.636
_cell_volume 2349.3(7)
_computing_cell_refinement 'Bruker SMART'
_computing_data_collection 'Bruker SMART'
_computing_data_reduction 'Bruker SHELXTL'
_computing_molecular_graphics 'Bruker SHELXTL'
_computing_publication_material 'Bruker SHELXTL'
_computing_structure_refinement 'SHELXL-2013 (Sheldrick, 2013)'
_computing_structure_solution 'Bruker SHELXTL'
_diffrn_ambient_temperature 293(2)
_diffrn_measured_fraction_theta_full 1.000
_diffrn_measured_fraction_theta_max 1.000
_diffrn_measurement_device_type 'CCD area detector'
_diffrn_measurement_method 'phi and omega scans'
_diffrn_radiation_type MoK\a
_diffrn_radiation_wavelength 0.71073
_diffrn_reflns_av_R_equivalents 0.0369
_diffrn_reflns_av_unetI/netI 0.0445
_diffrn_reflns_Laue_measured_fraction_full 1.000
_diffrn_reflns_Laue_measured_fraction_max 1.000
_diffrn_reflns_limit_h_max 11
_diffrn_reflns_limit_h_min -10
_diffrn_reflns_limit_k_max 28
_diffrn_reflns_limit_k_min -20
_diffrn_reflns_limit_l_max 13
_diffrn_reflns_limit_l_min -12
_diffrn_reflns_number 14057
_diffrn_reflns_point_group_measured_fraction_full 1.000
_diffrn_reflns_point_group_measured_fraction_max 1.000
_diffrn_reflns_theta_full 25.242
_diffrn_reflns_theta_max 25.995
_diffrn_reflns_theta_min 1.756
_exptl_absorpt_coefficient_mu 0.253
_exptl_absorpt_correction_T_max 1.0000
_exptl_absorpt_correction_T_min 0.2109
_exptl_absorpt_correction_type multi-scan
_exptl_absorpt_process_details sadabs
_exptl_crystal_colour colorless
_exptl_crystal_density_diffrn 1.308
_exptl_crystal_description prismatic
_exptl_crystal_F_000 976
_exptl_crystal_size_max 0.20
_exptl_crystal_size_mid 0.16
_exptl_crystal_size_min 0.12
_refine_diff_density_max 0.249
_refine_diff_density_min -0.237
_refine_diff_density_rms 0.055
_refine_ls_extinction_method none
_refine_ls_goodness_of_fit_ref 1.027
_refine_ls_hydrogen_treatment constr
_refine_ls_matrix_type full
_refine_ls_number_parameters 291
_refine_ls_number_reflns 4601
_refine_ls_number_restraints 0
_refine_ls_restrained_S_all 1.027
_refine_ls_R_factor_all 0.0599
_refine_ls_R_factor_gt 0.0461
_refine_ls_shift/su_max 0.000
_refine_ls_shift/su_mean 0.000
_refine_ls_structure_factor_coef Fsqd
_refine_ls_weighting_details 'w=1/[\s^2^(Fo^2^)+(0.0617P)^2^+0.3801P] where P=(Fo^2^+2Fc^2^)/3'
_refine_ls_weighting_scheme calc
_refine_ls_wR_factor_gt 0.1151
_refine_ls_wR_factor_ref 0.1240
_reflns_Friedel_coverage 0.000
_reflns_number_gt 3569
_reflns_number_total 4601
_reflns_threshold_expression 'I > 2\s(I)'
_cod_data_source_file jo0c00093_si_002.cif
_cod_data_source_block cd213528
_cod_original_sg_symbol_H-M 'P 21/n'
_cod_database_code 4037985
_shelx_space_group_comment
; 
The symmetry employed for this shelxl refinement is uniquely defined 
by the following loop, which should always be used as a source of 
symmetry information in preference to the above space-group names. 
They are only intended as comments. 
;
_shelxl_version_number 2013-4

loop_
_space_group_symop_operation_xyz
'x, y, z'
'-x+1/2, y+1/2, -z+1/2'
'-x, -y, -z'
'x-1/2, -y-1/2, z-1/2'

loop_
_atom_site_label
_atom_site_type_symbol
_atom_site_fract_x
_atom_site_fract_y
_atom_site_fract_z
_atom_site_U_iso_or_equiv
_atom_site_adp_type
_atom_site_occupancy
_atom_site_site_symmetry_order
_atom_site_calc_flag
_atom_site_refinement_flags_posn
_atom_site_refinement_flags_adp
_atom_site_refinement_flags_occupancy
_atom_site_disorder_assembly
_atom_site_disorder_group
S1 S 0.72741(6) 0.05008(2) 0.75128(5) 0.05759(18) Uani 1 1 d . . . . .
S2 S 0.92875(6) 0.00758(2) 0.34596(6) 0.06124(19) Uani 1 1 d . . . . .
N1 N 0.51858(18) 0.09818(7) 0.58200(16) 0.0507(4) Uani 1 1 d . . . . .
N2 N 0.68142(18) 0.00713(7) 0.18072(16) 0.0525(4) Uani 1 1 d . . . . .
O1 O 0.71104(18) 0.20691(8) 0.94531(15) 0.0742(5) Uani 1 1 d . . . . .
O2 O 0.88026(16) 0.18922(6) 0.28983(14) 0.0607(4) Uani 1 1 d . . . . .
C1 C 0.8323(2) 0.19970(8) 0.65095(18) 0.0486(5) Uani 1 1 d . . . . .
H1 H 0.7475 0.1912 0.5962 0.058 Uiso 1 1 calc R U . . .
C2 C 0.9498(2) 0.21352(9) 0.6019(2) 0.0558(5) Uani 1 1 d . . . . .
H2 H 0.9431 0.2154 0.5139 0.067 Uiso 1 1 calc R U . . .
C3 C 1.0761(2) 0.22454(8) 0.6814(2) 0.0579(6) Uani 1 1 d . . . . .
H3 H 1.1548 0.2336 0.6475 0.070 Uiso 1 1 calc R U . . .
C4 C 1.0862(2) 0.22225(9) 0.8111(2) 0.0589(6) Uani 1 1 d . . . . .
H4 H 1.1724 0.2290 0.8653 0.071 Uiso 1 1 calc R U . . .
C5 C 0.9690(2) 0.20995(8) 0.86157(19) 0.0496(5) Uani 1 1 d . . . . .
H5 H 0.9761 0.2093 0.9497 0.060 Uiso 1 1 calc R U . . .
C6 C 0.8410(2) 0.19853(7) 0.78216(17) 0.0413(4) Uani 1 1 d . . . . .
C7 C 0.7157(2) 0.18788(8) 0.83994(18) 0.0477(5) Uani 1 1 d . . . . .
C8 C 0.5934(2) 0.15544(8) 0.76559(18) 0.0459(4) Uani 1 1 d . . . . .
C9 C 0.4528(2) 0.15733(11) 0.8047(2) 0.0647(6) Uani 1 1 d . . . . .
H9A H 0.3988 0.1219 0.7988 0.078 Uiso 1 1 calc R U . . .
H9B H 0.4437 0.1819 0.8762 0.078 Uiso 1 1 calc R U . . .
C10 C 0.4679(2) 0.18577(9) 0.6833(2) 0.0576(5) Uani 1 1 d . . . . .
H10 H 0.4671 0.2280 0.6784 0.069 Uiso 1 1 calc R U . . .
C11 C 0.4337(2) 0.15105(9) 0.5619(2) 0.0575(5) Uani 1 1 d . . . . .
H11A H 0.3342 0.1416 0.5425 0.069 Uiso 1 1 calc R U . . .
H11B H 0.4562 0.1729 0.4911 0.069 Uiso 1 1 calc R U . . .
C12 C 0.6060(2) 0.10270(8) 0.68757(18) 0.0439(4) Uani 1 1 d . . . . .
C13 C 0.6899(3) -0.00477(9) 0.6321(2) 0.0695(7) Uani 1 1 d . . . . .
H13A H 0.5920 -0.0150 0.6195 0.104 Uiso 1 1 calc R U . . .
H13B H 0.7466 -0.0381 0.6594 0.104 Uiso 1 1 calc R U . . .
H13C H 0.7107 0.0093 0.5533 0.104 Uiso 1 1 calc R U . . .
C14 C 0.9781(2) 0.08679(8) 0.07478(18) 0.0498(5) Uani 1 1 d . . . . .
H14 H 0.8915 0.0685 0.0505 0.060 Uiso 1 1 calc R U . . .
C15 C 1.0859(3) 0.07465(10) 0.0113(2) 0.0646(6) Uani 1 1 d . . . . .
H15 H 1.0716 0.0483 -0.0556 0.078 Uiso 1 1 calc R U . . .
C16 C 1.2134(3) 0.10122(11) 0.0463(3) 0.0728(7) Uani 1 1 d . . . . .
H16 H 1.2856 0.0929 0.0032 0.087 Uiso 1 1 calc R U . . .
C17 C 1.2354(2) 0.14042(11) 0.1457(3) 0.0748(7) Uani 1 1 d . . . . .
H17 H 1.3227 0.1582 0.1698 0.090 Uiso 1 1 calc R U . . .
C18 C 1.1280(2) 0.15332(9) 0.2094(2) 0.0565(5) Uani 1 1 d . . . . .
H18 H 1.1425 0.1801 0.2755 0.068 Uiso 1 1 calc R U . . .
C19 C 0.99821(19) 0.12610(7) 0.17430(17) 0.0423(4) Uani 1 1 d . . . . .
C20 C 0.88273(19) 0.14205(7) 0.24133(16) 0.0408(4) Uani 1 1 d . . . . .
C21 C 0.76709(19) 0.10012(7) 0.24411(16) 0.0397(4) Uani 1 1 d . . . . .
C22 C 0.6414(2) 0.11855(9) 0.2978(2) 0.0593(6) Uani 1 1 d . . . . .
H22A H 0.6016 0.0907 0.3486 0.071 Uiso 1 1 calc R U . . .
H22B H 0.6383 0.1582 0.3259 0.071 Uiso 1 1 calc R U . . .
C23 C 0.6221(2) 0.10793(9) 0.1595(2) 0.0540(5) Uani 1 1 d . . . . .
H23 H 0.6055 0.1406 0.1003 0.065 Uiso 1 1 calc R U . . .
C24 C 0.5781(2) 0.04824(10) 0.1113(2) 0.0634(6) Uani 1 1 d . . . . .
H24A H 0.4847 0.0395 0.1264 0.076 Uiso 1 1 calc R U . . .
H24B H 0.5759 0.0458 0.0202 0.076 Uiso 1 1 calc R U . . .
C25 C 0.78249(19) 0.03610(8) 0.24617(17) 0.0409(4) Uani 1 1 d . . . . .
C26 C 0.8925(3) -0.06796(9) 0.3411(3) 0.0758(7) Uani 1 1 d . . . . .
H26A H 0.8031 -0.0747 0.3645 0.114 Uiso 1 1 calc R U . . .
H26B H 0.9650 -0.0876 0.3999 0.114 Uiso 1 1 calc R U . . .
H26C H 0.8900 -0.0822 0.2562 0.114 Uiso 1 1 calc R U . . .

loop_
_atom_site_aniso_label
_atom_site_aniso_U_11
_atom_site_aniso_U_22
_atom_site_aniso_U_33
_atom_site_aniso_U_23
_atom_site_aniso_U_13
_atom_site_aniso_U_12
S1 0.0600(4) 0.0459(3) 0.0635(4) -0.0040(2) 0.0040(3) 0.0025(2)
S2 0.0602(4) 0.0417(3) 0.0756(4) 0.0146(2) -0.0019(3) -0.0017(2)
N1 0.0534(10) 0.0474(9) 0.0516(10) -0.0017(7) 0.0110(8) -0.0055(7)
N2 0.0512(10) 0.0463(9) 0.0611(11) -0.0036(8) 0.0139(8) -0.0097(7)
O1 0.0840(12) 0.0896(12) 0.0569(9) -0.0293(8) 0.0332(8) -0.0225(9)
O2 0.0745(10) 0.0411(7) 0.0697(10) -0.0157(7) 0.0218(8) -0.0072(7)
C1 0.0563(12) 0.0470(11) 0.0435(10) -0.0027(8) 0.0123(9) -0.0045(9)
C2 0.0744(15) 0.0495(11) 0.0492(11) 0.0002(9) 0.0263(11) -0.0045(10)
C3 0.0596(14) 0.0443(11) 0.0770(15) 0.0026(10) 0.0309(12) -0.0073(9)
C4 0.0547(13) 0.0466(12) 0.0736(15) 0.0029(10) 0.0086(11) -0.0092(9)
C5 0.0624(13) 0.0410(10) 0.0447(11) -0.0016(8) 0.0087(9) -0.0077(9)
C6 0.0521(11) 0.0299(9) 0.0432(10) -0.0028(7) 0.0127(9) -0.0042(7)
C7 0.0587(12) 0.0414(10) 0.0467(11) -0.0046(8) 0.0190(9) -0.0021(8)
C8 0.0480(11) 0.0442(10) 0.0499(11) -0.0032(8) 0.0204(9) -0.0024(8)
C9 0.0543(14) 0.0786(16) 0.0681(14) -0.0122(12) 0.0290(11) -0.0039(11)
C10 0.0519(12) 0.0518(12) 0.0711(14) -0.0037(10) 0.0171(10) 0.0046(9)
C11 0.0505(12) 0.0587(13) 0.0625(13) 0.0041(10) 0.0094(10) 0.0006(9)
C12 0.0459(11) 0.0418(10) 0.0470(11) -0.0021(8) 0.0160(9) -0.0076(8)
C13 0.0772(17) 0.0450(12) 0.0855(17) -0.0116(11) 0.0138(14) 0.0010(10)
C14 0.0580(12) 0.0434(10) 0.0526(11) 0.0021(9) 0.0220(9) -0.0033(9)
C15 0.0797(17) 0.0546(13) 0.0688(14) 0.0058(11) 0.0372(13) 0.0071(11)
C16 0.0642(16) 0.0686(16) 0.0957(19) 0.0257(14) 0.0401(14) 0.0184(12)
C17 0.0399(13) 0.0734(16) 0.111(2) 0.0291(15) 0.0148(13) -0.0007(11)
C18 0.0471(12) 0.0456(11) 0.0733(14) 0.0069(10) 0.0034(10) -0.0027(9)
C19 0.0458(11) 0.0340(9) 0.0477(10) 0.0073(8) 0.0106(8) -0.0012(7)
C20 0.0485(11) 0.0350(9) 0.0379(9) 0.0004(7) 0.0060(8) -0.0005(7)
C21 0.0446(10) 0.0366(9) 0.0398(9) 0.0005(7) 0.0133(8) 0.0000(7)
C22 0.0633(14) 0.0497(12) 0.0736(14) 0.0001(10) 0.0351(11) 0.0035(10)
C23 0.0425(11) 0.0532(12) 0.0664(13) 0.0099(10) 0.0108(9) 0.0033(9)
C24 0.0467(13) 0.0666(14) 0.0736(15) 0.0020(11) 0.0037(11) -0.0088(10)
C25 0.0441(10) 0.0373(9) 0.0442(10) 0.0009(7) 0.0156(8) -0.0030(7)
C26 0.0966(19) 0.0412(12) 0.0886(17) 0.0141(12) 0.0161(15) 0.0001(12)

loop_
_atom_type_symbol
_atom_type_description
_atom_type_scat_dispersion_real
_atom_type_scat_dispersion_imag
_atom_type_scat_source
C C 0.0033 0.0016 'International Tables Vol C Tables 4.2.6.8 and 6.1.1.4'
H H 0.0000 0.0000 'International Tables Vol C Tables 4.2.6.8 and 6.1.1.4'
N N 0.0061 0.0033 'International Tables Vol C Tables 4.2.6.8 and 6.1.1.4'
O O 0.0106 0.0060 'International Tables Vol C Tables 4.2.6.8 and 6.1.1.4'
S S 0.1246 0.1234 'International Tables Vol C Tables 4.2.6.8 and 6.1.1.4'

loop_
_geom_angle_atom_site_label_1
_geom_angle_atom_site_label_2
_geom_angle_atom_site_label_3
_geom_angle
_geom_angle_site_symmetry_1
_geom_angle_site_symmetry_3
_geom_angle_publ_flag
C12 S1 C13 101.23(10) . . ?
C25 S2 C26 103.02(11) . . ?
C12 N1 C11 108.40(16) . . ?
C25 N2 C24 107.82(16) . . ?
C2 C1 C6 119.75(19) . . ?
C2 C1 H1 120.1 . . ?
C6 C1 H1 120.1 . . ?
C3 C2 C1 120.72(19) . . ?
C3 C2 H2 119.6 . . ?
C1 C2 H2 119.6 . . ?
C2 C3 C4 119.8(2) . . ?
C2 C3 H3 120.1 . . ?
C4 C3 H3 120.1 . . ?
C3 C4 C5 120.1(2) . . ?
C3 C4 H4 119.9 . . ?
C5 C4 H4 119.9 . . ?
C4 C5 C6 120.52(18) . . ?
C4 C5 H5 119.7 . . ?
C6 C5 H5 119.7 . . ?
C5 C6 C1 119.00(17) . . ?
C5 C6 C7 118.94(17) . . ?
C1 C6 C7 122.00(18) . . ?
O1 C7 C6 120.34(18) . . ?
O1 C7 C8 120.26(18) . . ?
C6 C7 C8 119.36(16) . . ?
C7 C8 C12 124.34(16) . . ?
C7 C8 C9 120.36(17) . . ?
C12 C8 C9 110.84(16) . . ?
C7 C8 C10 122.19(17) . . ?
C12 C8 C10 101.52(16) . . ?
C9 C8 C10 58.86(14) . . ?
C10 C9 C8 61.33(13) . . ?
C10 C9 H9A 117.6 . . ?
C8 C9 H9A 117.6 . . ?
C10 C9 H9B 117.6 . . ?
C8 C9 H9B 117.6 . . ?
H9A C9 H9B 114.7 . . ?
C9 C10 C11 118.01(19) . . ?
C9 C10 C8 59.81(13) . . ?
C11 C10 C8 105.31(17) . . ?
C9 C10 H10 119.3 . . ?
C11 C10 H10 119.3 . . ?
C8 C10 H10 119.3 . . ?
N1 C11 C10 107.42(17) . . ?
N1 C11 H11A 110.2 . . ?
C10 C11 H11A 110.2 . . ?
N1 C11 H11B 110.2 . . ?
C10 C11 H11B 110.2 . . ?
H11A C11 H11B 108.5 . . ?
N1 C12 C8 116.51(17) . . ?
N1 C12 S1 124.68(14) . . ?
C8 C12 S1 118.62(14) . . ?
S1 C13 H13A 109.5 . . ?
S1 C13 H13B 109.5 . . ?
H13A C13 H13B 109.5 . . ?
S1 C13 H13C 109.5 . . ?
H13A C13 H13C 109.5 . . ?
H13B C13 H13C 109.5 . . ?
C15 C14 C19 120.3(2) . . ?
C15 C14 H14 119.8 . . ?
C19 C14 H14 119.8 . . ?
C16 C15 C14 120.3(2) . . ?
C16 C15 H15 119.9 . . ?
C14 C15 H15 119.9 . . ?
C15 C16 C17 120.2(2) . . ?
C15 C16 H16 119.9 . . ?
C17 C16 H16 119.9 . . ?
C16 C17 C18 120.2(2) . . ?
C16 C17 H17 119.9 . . ?
C18 C17 H17 119.9 . . ?
C17 C18 C19 119.8(2) . . ?
C17 C18 H18 120.1 . . ?
C19 C18 H18 120.1 . . ?
C14 C19 C18 119.29(19) . . ?
C14 C19 C20 121.80(16) . . ?
C18 C19 C20 118.85(17) . . ?
O2 C20 C19 120.62(16) . . ?
O2 C20 C21 120.22(17) . . ?
C19 C20 C21 119.12(15) . . ?
C20 C21 C25 125.28(15) . . ?
C20 C21 C22 119.32(16) . . ?
C25 C21 C22 111.28(15) . . ?
C20 C21 C23 121.32(15) . . ?
C25 C21 C23 101.82(15) . . ?
C22 C21 C23 58.13(14) . . ?
C23 C22 C21 61.52(13) . . ?
C23 C22 H22A 117.6 . . ?
C21 C22 H22A 117.6 . . ?
C23 C22 H22B 117.6 . . ?
C21 C22 H22B 117.6 . . ?
H22A C22 H22B 114.7 . . ?
C22 C23 C24 117.84(19) . . ?
C22 C23 C21 60.35(13) . . ?
C24 C23 C21 104.98(16) . . ?
C22 C23 H23 119.3 . . ?
C24 C23 H23 119.3 . . ?
C21 C23 H23 119.3 . . ?
N2 C24 C23 107.73(17) . . ?
N2 C24 H24A 110.2 . . ?
C23 C24 H24A 110.2 . . ?
N2 C24 H24B 110.2 . . ?
C23 C24 H24B 110.2 . . ?
H24A C24 H24B 108.5 . . ?
N2 C25 C21 116.91(17) . . ?
N2 C25 S2 125.67(15) . . ?
C21 C25 S2 117.24(13) . . ?
S2 C26 H26A 109.5 . . ?
S2 C26 H26B 109.5 . . ?
H26A C26 H26B 109.5 . . ?
S2 C26 H26C 109.5 . . ?
H26A C26 H26C 109.5 . . ?
H26B C26 H26C 109.5 . . ?

loop_
_geom_bond_atom_site_label_1
_geom_bond_atom_site_label_2
_geom_bond_distance
_geom_bond_site_symmetry_2
_geom_bond_publ_flag
S1 C12 1.737(2) . ?
S1 C13 1.785(2) . ?
S2 C25 1.7272(19) . ?
S2 C26 1.786(2) . ?
N1 C12 1.273(2) . ?
N1 C11 1.468(3) . ?
N2 C25 1.276(2) . ?
N2 C24 1.472(3) . ?
O1 C7 1.217(2) . ?
O2 C20 1.213(2) . ?
C1 C2 1.381(3) . ?
C1 C6 1.386(3) . ?
C1 H1 0.9300 . ?
C2 C3 1.367(3) . ?
C2 H2 0.9300 . ?
C3 C4 1.369(3) . ?
C3 H3 0.9300 . ?
C4 C5 1.378(3) . ?
C4 H4 0.9300 . ?
C5 C6 1.382(3) . ?
C5 H5 0.9300 . ?
C6 C7 1.485(3) . ?
C7 C8 1.493(3) . ?
C8 C12 1.498(3) . ?
C8 C9 1.501(3) . ?
C8 C10 1.524(3) . ?
C9 C10 1.486(3) . ?
C9 H9A 0.9700 . ?
C9 H9B 0.9700 . ?
C10 C11 1.506(3) . ?
C10 H10 0.9800 . ?
C11 H11A 0.9700 . ?
C11 H11B 0.9700 . ?
C13 H13A 0.9600 . ?
C13 H13B 0.9600 . ?
C13 H13C 0.9600 . ?
C14 C15 1.381(3) . ?
C14 C19 1.384(3) . ?
C14 H14 0.9300 . ?
C15 C16 1.364(3) . ?
C15 H15 0.9300 . ?
C16 C17 1.381(4) . ?
C16 H16 0.9300 . ?
C17 C18 1.382(3) . ?
C17 H17 0.9300 . ?
C18 C19 1.390(3) . ?
C18 H18 0.9300 . ?
C19 C20 1.488(3) . ?
C20 C21 1.488(2) . ?
C21 C25 1.492(2) . ?
C21 C22 1.505(3) . ?
C21 C23 1.523(3) . ?
C22 C23 1.471(3) . ?
C22 H22A 0.9700 . ?
C22 H22B 0.9700 . ?
C23 C24 1.509(3) . ?
C23 H23 0.9800 . ?
C24 H24A 0.9700 . ?
C24 H24B 0.9700 . ?
C26 H26A 0.9600 . ?
C26 H26B 0.9600 . ?
C26 H26C 0.9600 . ?

loop_
_geom_hbond_atom_site_label_D
_geom_hbond_atom_site_label_H
_geom_hbond_atom_site_label_A
_geom_hbond_distance_DH
_geom_hbond_distance_HA
_geom_hbond_distance_DA
_geom_hbond_angle_DHA
_geom_hbond_site_symmetry_A
C23 H23 O1 0.98 2.61 3.466(3) 146.1 1_554
C10 H10 O2 0.98 2.49 3.286(3) 138.1 4_566

loop_
_geom_torsion_atom_site_label_1
_geom_torsion_atom_site_label_2
_geom_torsion_atom_site_label_3
_geom_torsion_atom_site_label_4
_geom_torsion
_geom_torsion_site_symmetry_1
_geom_torsion_site_symmetry_2
_geom_torsion_site_symmetry_3
_geom_torsion_site_symmetry_4
_geom_torsion_publ_flag
C6 C1 C2 C3 1.8(3) . . . . ?
C1 C2 C3 C4 -0.4(3) . . . . ?
C2 C3 C4 C5 -1.2(3) . . . . ?
C3 C4 C5 C6 1.5(3) . . . . ?
C4 C5 C6 C1 -0.1(3) . . . . ?
C4 C5 C6 C7 -177.46(17) . . . . ?
C2 C1 C6 C5 -1.5(3) . . . . ?
C2 C1 C6 C7 175.75(17) . . . . ?
C5 C6 C7 O1 24.3(3) . . . . ?
C1 C6 C7 O1 -153.0(2) . . . . ?
C5 C6 C7 C8 -157.96(17) . . . . ?
C1 C6 C7 C8 24.7(3) . . . . ?
O1 C7 C8 C12 -140.1(2) . . . . ?
C6 C7 C8 C12 42.1(3) . . . . ?
O1 C7 C8 C9 14.0(3) . . . . ?
C6 C7 C8 C9 -163.77(18) . . . . ?
O1 C7 C8 C10 84.2(3) . . . . ?
C6 C7 C8 C10 -93.6(2) . . . . ?
C7 C8 C9 C10 111.6(2) . . . . ?
C12 C8 C9 C10 -91.13(18) . . . . ?
C8 C9 C10 C11 92.1(2) . . . . ?
C7 C8 C10 C9 -108.5(2) . . . . ?
C12 C8 C10 C9 107.52(17) . . . . ?
C7 C8 C10 C11 137.66(18) . . . . ?
C12 C8 C10 C11 -6.30(19) . . . . ?
C9 C8 C10 C11 -113.8(2) . . . . ?
C12 N1 C11 C10 -8.7(2) . . . . ?
C9 C10 C11 N1 -54.4(2) . . . . ?
C8 C10 C11 N1 9.2(2) . . . . ?
C11 N1 C12 C8 4.6(2) . . . . ?
C11 N1 C12 S1 179.49(14) . . . . ?
C7 C8 C12 N1 -141.68(19) . . . . ?
C9 C8 C12 N1 62.1(2) . . . . ?
C10 C8 C12 N1 1.2(2) . . . . ?
C7 C8 C12 S1 43.1(2) . . . . ?
C9 C8 C12 S1 -113.09(17) . . . . ?
C10 C8 C12 S1 -173.94(13) . . . . ?
C13 S1 C12 N1 -0.1(2) . . . . ?
C13 S1 C12 C8 174.61(15) . . . . ?
C19 C14 C15 C16 0.1(3) . . . . ?
C14 C15 C16 C17 0.1(3) . . . . ?
C15 C16 C17 C18 -0.6(4) . . . . ?
C16 C17 C18 C19 0.9(3) . . . . ?
C15 C14 C19 C18 0.2(3) . . . . ?
C15 C14 C19 C20 177.44(18) . . . . ?
C17 C18 C19 C14 -0.7(3) . . . . ?
C17 C18 C19 C20 -178.04(18) . . . . ?
C14 C19 C20 O2 -151.35(18) . . . . ?
C18 C19 C20 O2 25.9(3) . . . . ?
C14 C19 C20 C21 26.4(2) . . . . ?
C18 C19 C20 C21 -156.30(17) . . . . ?
O2 C20 C21 C25 -150.06(18) . . . . ?
C19 C20 C21 C25 32.1(3) . . . . ?
O2 C20 C21 C22 5.1(3) . . . . ?
C19 C20 C21 C22 -172.72(17) . . . . ?
O2 C20 C21 C23 73.5(2) . . . . ?
C19 C20 C21 C23 -104.3(2) . . . . ?
C20 C21 C22 C23 110.66(18) . . . . ?
C25 C21 C22 C23 -90.96(17) . . . . ?
C21 C22 C23 C24 92.05(19) . . . . ?
C20 C21 C23 C22 -107.26(19) . . . . ?
C25 C21 C23 C22 107.85(16) . . . . ?
C20 C21 C23 C24 138.91(18) . . . . ?
C25 C21 C23 C24 -5.98(19) . . . . ?
C22 C21 C23 C24 -113.83(19) . . . . ?
C25 N2 C24 C23 -8.0(2) . . . . ?
C22 C23 C24 N2 -55.4(2) . . . . ?
C21 C23 C24 N2 8.6(2) . . . . ?
C24 N2 C25 C21 4.2(2) . . . . ?
C24 N2 C25 S2 179.00(15) . . . . ?
C20 C21 C25 N2 -141.68(18) . . . . ?
C22 C21 C25 N2 61.5(2) . . . . ?
C23 C21 C25 N2 1.3(2) . . . . ?
C20 C21 C25 S2 43.0(2) . . . . ?
C22 C21 C25 S2 -113.78(16) . . . . ?
C23 C21 C25 S2 -173.95(13) . . . . ?
C26 S2 C25 N2 -4.3(2) . . . . ?
C26 S2 C25 C21 170.53(15) . . . . ?
